data_7010531
loop_
_publ_author_name
'Barone, Giampaolo'
'Hibbert, Thomas G.'
'Mahon, Mary F.'
'Molloy, Kieran C.'
'Parkin, Ivan P.'
'Price, Louise S.'
'Silaghi-Dumitrescu, Ioan'

_publ_section_title
;
 Structural distortions in homoleptic (RE)4A (E = O, S, Se; A = C, Si,
 Ge, Sn): implications for the CVD of tin sulfides
;
_journal_issue 23
_journal_name_full 'Journal of the Chemical Society, Dalton Transactions'
_journal_page_first 3435
_journal_paper_doi 10.1039/b010157p
_journal_year 2001
_chemical_formula_sum 'C16 H36 S4 Sn'
_chemical_formula_weight 475.38
_chemical_name_systematic
;
?
;
_space_group_IT_number 114
_symmetry_cell_setting tetragonal
_symmetry_space_group_name_Hall 'P -4 2n'
_symmetry_space_group_name_H-M 'P -4 21 c'
_atom_sites_solution_hydrogens geom
_atom_sites_solution_primary direct
_atom_sites_solution_secondary difmap
_audit_creation_method SHELXL-97
_cell_angle_alpha 90.00
_cell_angle_beta 90.00
_cell_angle_gamma 90.00
_cell_formula_units_Z 2
_cell_length_a 11.305(3)
_cell_length_b 11.305(3)
_cell_length_c 9.273(3)
_cell_measurement_reflns_used 25
_cell_measurement_temperature 293(2)
_cell_measurement_theta_max 18
_cell_measurement_theta_min 12
_cell_volume 1185.1(6)
_computing_molecular_graphics 'ORTEX (P.McArdle, 1995)'
_computing_publication_material 'SHELXL-97/2 (Sheldrick,1997)'
_computing_structure_refinement 'SHELXL-97 (Sheldrick, 1997)'
_computing_structure_solution 'SHELXS-97 (Sheldrick, 1990)'
_diffrn_ambient_temperature 293(2)
_diffrn_measured_fraction_theta_full 0.958
_diffrn_measured_fraction_theta_max 0.958
_diffrn_measurement_device_type '4-circle diffractometer'
_diffrn_measurement_method 'scintillation counter'
_diffrn_radiation_monochromator graphite
_diffrn_radiation_source 'fine-focus sealed tube'
_diffrn_radiation_wavelength 0.70930
_diffrn_reflns_av_R_equivalents 0.0301
_diffrn_reflns_av_sigmaI/netI 0.0361
_diffrn_reflns_limit_h_max 11
_diffrn_reflns_limit_h_min 0
_diffrn_reflns_limit_k_max 11
_diffrn_reflns_limit_k_min 0
_diffrn_reflns_limit_l_max 10
_diffrn_reflns_limit_l_min -10
_diffrn_reflns_number 1893
_diffrn_reflns_theta_full 23.93
_diffrn_reflns_theta_max 23.93
_diffrn_reflns_theta_min 3.60
_exptl_absorpt_coefficient_mu 1.425
_exptl_crystal_density_diffrn 1.332
_exptl_crystal_density_method 'not measured'
_exptl_crystal_description Block
_exptl_crystal_F_000 492
_exptl_crystal_size_max 0.20
_exptl_crystal_size_mid 0.20
_exptl_crystal_size_min 0.20
_refine_diff_density_max 0.764
_refine_diff_density_min -0.225
_refine_diff_density_rms 0.083
_refine_ls_abs_structure_details 'Flack H D (1983), Acta Cryst. A39, 876-881'
_refine_ls_abs_structure_Flack 0.00
_refine_ls_extinction_method none
_refine_ls_goodness_of_fit_ref 0.959
_refine_ls_hydrogen_treatment mixed
_refine_ls_matrix_type full
_refine_ls_number_parameters 51
_refine_ls_number_reflns 891
_refine_ls_number_restraints 0
_refine_ls_restrained_S_all 0.959
_refine_ls_R_factor_all 0.0492
_refine_ls_R_factor_gt 0.0297
_refine_ls_shift/su_max 0.000
_refine_ls_shift/su_mean 0.000
_refine_ls_structure_factor_coef Fsqd
_refine_ls_weighting_details 'calc w=1/[\s^2^(Fo^2^)+(0.0614P)^2^+0.0000P] where P=(Fo^2^+2Fc^2^)/3'
_refine_ls_weighting_scheme calc
_refine_ls_wR_factor_gt 0.0720
_refine_ls_wR_factor_ref 0.0821
_reflns_number_gt 692
_reflns_number_total 891
_reflns_threshold_expression >2sigma(I)
_cod_data_source_file b010157p.txt
_cod_data_source_block 97kcm13
_cod_depositor_comments
;
The following automatic conversions were performed:
'_atom_site_symetry_multiplicity' tag replaced with
'_atom_site_symmetry_multiplicity'.

Automatic conversion script
Id: cif_correct_tags 1440 2010-10-19 06:21:57Z saulius 

The following automatic conversions were performed:
'_symmetry_cell_setting' value 'Tetragonal' changed to 'tetragonal'
according to '/home/saulius/struct/CIF-dictionaries/cif_core.dic'
dictionary named 'cif_core.dic' version 2.4.1 from 2010-06-29.

Automatic conversion script
Id: cif_fix_enum 1527 2010-12-29 10:47:43Z saulius 
;
_cod_original_sg_symbol_H-M P-421c
_cod_database_code 7010531

loop_
_symmetry_equiv_pos_as_xyz
'x, y, z'
'-x, -y, z'
'-y, x, -z'
'y, -x, -z'
'-x+1/2, y+1/2, -z+1/2'
'x+1/2, -y+1/2, -z+1/2'
'-y+1/2, -x+1/2, z+1/2'
'y+1/2, x+1/2, z+1/2'

loop_
_atom_site_label
_atom_site_type_symbol
_atom_site_fract_x
_atom_site_fract_y
_atom_site_fract_z
_atom_site_U_iso_or_equiv
_atom_site_adp_type
_atom_site_occupancy
_atom_site_symmetry_multiplicity
_atom_site_calc_flag
_atom_site_refinement_flags
_atom_site_disorder_assembly
_atom_site_disorder_group
Sn1 Sn 1.0000 1.0000 1.0000 0.0411(2) Uani 1 4 d S . .
S1 S 0.90042(13) 0.84892(15) 0.8653(2) 0.0566(4) Uani 1 1 d . . .
C1 C 1.0099(7) 0.7593(5) 0.7619(6) 0.0532(13) Uani 1 1 d . . .
C2 C 1.0934(9) 0.8376(8) 0.6781(9) 0.099(3) Uani 1 1 d . . .
H2A H 1.1345 0.8891 0.7435 0.149 Uiso 1 1 calc R . .
H2B H 1.0493 0.8842 0.6103 0.149 Uiso 1 1 calc R . .
H2C H 1.1496 0.7895 0.6274 0.149 Uiso 1 1 calc R . .
C3 C 1.0771(7) 0.6784(6) 0.8616(11) 0.0804(19) Uani 1 1 d . . .
H3A H 1.0223 0.6343 0.9196 0.121 Uiso 1 1 calc R . .
H3B H 1.1276 0.7246 0.9229 0.121 Uiso 1 1 calc R . .
H3C H 1.1244 0.6247 0.8057 0.121 Uiso 1 1 calc R . .
C4 C 0.9332(8) 0.6844(9) 0.6595(10) 0.099(3) Uani 1 1 d . . .
H4A H 0.8899 0.7357 0.5960 0.149 Uiso 1 1 calc R . .
H4B H 0.8787 0.6377 0.7148 0.149 Uiso 1 1 calc R . .
H4C H 0.9831 0.6332 0.6037 0.149 Uiso 1 1 calc R . .

loop_
_atom_site_aniso_label
_atom_site_aniso_U_11
_atom_site_aniso_U_22
_atom_site_aniso_U_33
_atom_site_aniso_U_23
_atom_site_aniso_U_13
_atom_site_aniso_U_12
Sn1 0.0386(3) 0.0386(3) 0.0461(3) 0.000 0.000 0.000
S1 0.0396(7) 0.0620(8) 0.0682(8) -0.0198(8) 0.0013(8) -0.0032(6)
C1 0.054(4) 0.054(3) 0.052(2) -0.007(2) 0.004(3) 0.003(3)
C2 0.108(6) 0.076(5) 0.113(7) -0.001(5) 0.060(6) 0.019(5)
C3 0.088(5) 0.071(5) 0.082(4) -0.008(5) -0.014(5) 0.026(3)
C4 0.080(5) 0.120(7) 0.097(6) -0.063(6) -0.012(5) 0.016(4)

loop_
_atom_type_symbol
_atom_type_description
_atom_type_scat_dispersion_real
_atom_type_scat_dispersion_imag
_atom_type_scat_source
C C 0.0033 0.0016 'International Tables Vol C Tables 4.2.6.8 and 6.1.1.4'
H H 0.0000 0.0000 'International Tables Vol C Tables 4.2.6.8 and 6.1.1.4'
S S 0.1246 0.1234 'International Tables Vol C Tables 4.2.6.8 and 6.1.1.4'
Sn Sn -0.6537 1.4246 'International Tables Vol C Tables 4.2.6.8 and 6.1.1.4'

loop_
_geom_angle_atom_site_label_1
_geom_angle_atom_site_label_2
_geom_angle_atom_site_label_3
_geom_angle
_geom_angle_site_symmetry_1
_geom_angle_site_symmetry_3
_geom_angle_publ_flag
S1 Sn1 S1 117.17(10) . 2_775 ?
S1 Sn1 S1 105.77(4) . 3_757 ?
S1 Sn1 S1 105.77(5) 2_775 3_757 ?
S1 Sn1 S1 105.77(5) . 4_577 ?
S1 Sn1 S1 105.77(4) 2_775 4_577 ?
S1 Sn1 S1 117.17(10) 3_757 4_577 ?
C1 S1 Sn1 110.1(2) . . ?
C3 C1 C2 110.8(7) . . ?
C3 C1 C4 109.2(7) . . ?
C2 C1 C4 110.9(6) . . ?
C3 C1 S1 110.5(4) . . ?
C2 C1 S1 111.1(4) . . ?
C4 C1 S1 104.0(5) . . ?

loop_
_geom_bond_atom_site_label_1
_geom_bond_atom_site_label_2
_geom_bond_distance
_geom_bond_site_symmetry_2
_geom_bond_publ_flag
Sn1 S1 2.3970(17) . ?
Sn1 S1 2.3970(17) 2_775 ?
Sn1 S1 2.3970(17) 3_757 ?
Sn1 S1 2.3970(17) 4_577 ?
S1 C1 1.864(6) . ?
C1 C3 1.506(9) . ?
C1 C2 1.510(10) . ?
C1 C4 1.540(10) . ?
